data_9011369
loop_
_publ_author_name
'Figgis, B. N.'
'Kucharski, E. S.'
'Reynolds, P. A.'
'Tasset, F.'

_publ_section_title
;
 The structure of (ND4)2Fe(SO4)2*6D2O at 4.3 K by neutron diffraction
;
_journal_name_full 'Acta Crystallographica, Section C'
_journal_page_first 942
_journal_page_last 944
_journal_paper_doi 10.1107/S0108270188013903
_journal_volume 45
_journal_year 1989
_chemical_compound_source Synthetic
_chemical_formula_sum 'Fe H20 N2 O14 S2'
_chemical_name_mineral Mohrite
_space_group_IT_number 14
_symmetry_space_group_name_Hall '-P 2yab'
_symmetry_space_group_name_H-M 'P 1 21/a 1'
_cell_angle_alpha 90
_cell_angle_beta 106.71
_cell_angle_gamma 90
_cell_formula_units_Z 2
_cell_length_a 9.167
_cell_length_b 12.405
_cell_length_c 6.305
_cell_volume 686.707
_database_code_amcsd 0010076
_exptl_crystal_density_diffrn 1.896
_cod_original_formula_sum 'N2 H20 Fe S2 O14'
_cod_database_code 9011369

loop_
_space_group_symop_operation_xyz
x,y,z
1/2+x,1/2-y,z
1/2-x,1/2+y,-z
-x,-y,-z

loop_
_atom_site_aniso_label
_atom_site_aniso_U_11
_atom_site_aniso_U_22
_atom_site_aniso_U_33
_atom_site_aniso_U_12
_atom_site_aniso_U_13
_atom_site_aniso_U_23
N 0.00610 0.00420 0.00560 -0.00020 0.00190 -0.00070
H11 0.02250 0.02360 0.01040 -0.00410 0.00100 -0.00280
H12 0.01540 0.01420 0.02700 0.00810 0.00700 0.00370
H13 0.01770 0.01950 0.01560 -0.00050 0.00900 0.00080
H14 0.02090 0.01060 0.02100 -0.00090 0.00320 -0.00190
Fe 0.00280 0.00220 0.00230 0.00050 0.00010 -0.00050
S 0.00190 0.00070 0.00240 0.00090 0.00070 0.00110
O3 0.00670 0.00290 0.00490 0.00060 0.00160 0.00060
O4 0.00400 0.00470 0.00760 0.00120 0.00070 -0.00100
O5_1 0.00420 0.00390 0.00490 -0.00030 0.00020 -0.00080
O6_1 0.00710 0.00410 0.00350 0.00020 0.00150 -0.00200
O5_2 0.00590 0.00710 0.00450 -0.00060 0.00140 -0.00070
O6_2 0.00570 0.00350 0.00710 0.00030 0.00100 0.00050
O7 0.00710 0.00490 0.00550 0.00120 0.00280 0.00170
H15 0.01670 0.01900 0.01010 0.00000 0.00010 0.00160
H16 0.01530 0.02250 0.01550 -0.00260 0.00680 -0.00090
H17 0.00970 0.01610 0.01820 0.00080 0.00100 -0.00130
H18 0.01670 0.01000 0.01900 -0.00180 0.00450 0.00250
H19 0.01610 0.01850 0.01900 0.00430 0.00960 0.00260
H20 0.01880 0.01070 0.01680 0.00240 0.00570 0.00300

loop_
_atom_site_label
_atom_site_fract_x
_atom_site_fract_y
_atom_site_fract_z
_atom_site_U_iso_or_equiv
N 0.13620 0.34030 0.35180 0.00530
H11 0.07040 0.32990 0.19220 0.01880
H12 0.22950 0.29160 0.38830 0.01890
H13 0.06980 0.32210 0.45340 0.01760
H14 0.17000 0.41990 0.37290 0.01750
Fe 0.00000 0.00000 0.00000 0.00240
S 0.41260 0.13000 0.73490 0.00170
O3 0.42090 0.22170 0.58680 0.00480
O4 0.55260 0.06620 0.78070 0.00540
O5_1 0.28020 0.06220 0.61900 0.00430
O6_1 0.38980 0.17260 0.94300 0.00490
O5_2 0.17990 0.10750 0.17040 0.00580
O6_2 -0.16430 0.11710 0.02980 0.00540
O7 -0.00060 -0.07070 0.30230 0.00580
H15 0.22680 0.08780 0.32450 0.01530
H16 0.26060 0.11740 0.10050 0.01780
H17 -0.26840 0.10010 -0.05890 0.01470
H18 -0.14490 0.19120 -0.00630 0.01520
H19 -0.09560 -0.06100 0.34110 0.01790
H20 0.02500 -0.14730 0.32850 0.01540

loop_
_cod_changelog_entry_id
_cod_changelog_entry_author
_cod_changelog_entry_date
_cod_changelog_entry_text
1
;cod-tools version 3.10.1
Id: cif_fix_AMCSD_atom_labels 10224 2024-08-07 11:09:31Z saulius
;
2024-08-07T19:40:03+03:00
;Changed the following '_atom_site_label' values:
the first duplicated label 'O5'  converted to 'O5_1'
duplicated label 'O5' at index 11 converted to 'O5_2'
the first duplicated label 'O6'  converted to 'O6_1'
duplicated label 'O6' at index 12 converted to 'O6_2'
;

loop_
_cod_related_entry_id
_cod_related_entry_database
_cod_related_entry_code
1 AMCSD 0010076
